data_2203120
loop_
_publ_author_name
'Wentrup, Curt'
'Buchanan, Jeff'
'Karl A. Byriel'
'Colin H.L. Kennard'

_publ_section_title
;
 Bis(2,4,6-trichlorophenyl) 2-ethylmalonate
;
_journal_issue 1
_journal_name_full 'Acta Crystallographica Section E'
_journal_page_first o137
_journal_page_last o138
_journal_paper_doi 10.1107/S1600536803028812
_journal_volume 60
_journal_year 2004
_chemical_formula_iupac 'C17 H10 Cl6 O4'
_chemical_formula_moiety 'C17 H10 Cl6 O4'
_chemical_formula_sum 'C17 H10 Cl6 O4'
_chemical_formula_weight 490.95
_chemical_name_systematic
;
syn-Bis(2,4,6-trichlorophenyl) 2-ethylmalonate
;
_space_group_IT_number 2
_symmetry_cell_setting triclinic
_symmetry_space_group_name_Hall '-P 1'
_symmetry_space_group_name_H-M 'P -1'
_atom_sites_solution_hydrogens geom
_atom_sites_solution_primary direct
_atom_sites_solution_secondary difmap
_audit_creation_method 'WinGX-Routine XCAD4'
_cell_angle_alpha 91.41(2)
_cell_angle_beta 92.98(2)
_cell_angle_gamma 112.26(2)
_cell_formula_units_Z 2
_cell_length_a 7.648(3)
_cell_length_b 8.532(2)
_cell_length_c 16.947(6)
_cell_measurement_reflns_used 25
_cell_measurement_temperature 293(2)
_cell_measurement_theta_max 12.0
_cell_measurement_theta_min 10.0
_cell_volume 1020.9(6)
_computing_cell_refinement SDP
_computing_data_collection 'SDP (Frenz & Enraf-Nonius, 1985)'
_computing_data_reduction 'WinGX (Farrugia, 1999)'
_computing_molecular_graphics 'PLATON98 (Spek, 1998)'
_computing_publication_material SHELXL97
_computing_structure_refinement SHELXL97
_computing_structure_solution 'SHELXS97 (Sheldrick, 1997)'
_diffrn_ambient_temperature 293(2)
_diffrn_measured_fraction_theta_full 0.938
_diffrn_measured_fraction_theta_max 0.938
_diffrn_measurement_device '\k-geometry diffractometer'
_diffrn_measurement_device_type 'Enraf-Nonius CAD-4'
_diffrn_measurement_method 'non-profiled \w/2\q scans'
_diffrn_radiation_monochromator graphite
_diffrn_radiation_type Mok\a
_diffrn_radiation_wavelength 0.71073
_diffrn_reflns_av_R_equivalents 0.0078
_diffrn_reflns_av_sigmaI/netI 0.0231
_diffrn_reflns_limit_h_max 7
_diffrn_reflns_limit_h_min -1
_diffrn_reflns_limit_k_max 9
_diffrn_reflns_limit_k_min -10
_diffrn_reflns_limit_l_max 20
_diffrn_reflns_limit_l_min -20
_diffrn_reflns_number 3834
_diffrn_reflns_theta_full 25.00
_diffrn_reflns_theta_max 25.00
_diffrn_reflns_theta_min 2.41
_diffrn_standards_decay_% 0
_diffrn_standards_interval_time 60
_diffrn_standards_number 3
_exptl_absorpt_coefficient_mu 0.862
_exptl_absorpt_correction_T_max 0.8790
_exptl_absorpt_correction_T_min 0.8390
_exptl_absorpt_correction_type '\y scan'
_exptl_absorpt_process_details '(North et al., 1968)'
_exptl_crystal_colour colourless
_exptl_crystal_density_diffrn 1.597
_exptl_crystal_density_method 'not measured'
_exptl_crystal_description plate
_exptl_crystal_F_000 492
_exptl_crystal_size_max 0.20
_exptl_crystal_size_mid 0.15
_exptl_crystal_size_min 0.15
_refine_diff_density_max 0.26
_refine_diff_density_min -0.18
_refine_ls_extinction_method none
_refine_ls_goodness_of_fit_ref 0.94
_refine_ls_hydrogen_treatment constr
_refine_ls_matrix_type full
_refine_ls_number_parameters 244
_refine_ls_number_reflns 3352
_refine_ls_number_restraints 0
_refine_ls_restrained_S_all 0.94
_refine_ls_R_factor_all 0.057
_refine_ls_R_factor_gt 0.034
_refine_ls_shift/su_max 0.001
_refine_ls_shift/su_mean 0.000
_refine_ls_structure_factor_coef Fsqd
_refine_ls_weighting_details 'calc w=1/[\s^2^(Fo^2^)+(0.0572P)^2^+0.6749P] where P=(Fo^2^+2Fc^2^)/3'
_refine_ls_weighting_scheme calc
_refine_ls_wR_factor_gt 0.088
_refine_ls_wR_factor_ref 0.103
_reflns_number_gt 2430
_reflns_number_total 3352
_reflns_threshold_expression I>2\s(I)
_cod_data_source_file tk6145.cif
_cod_data_source_block I
_cod_original_cell_volume 1020.8(6)
_cod_database_code 2203120
_cod_database_fobs_code 2203120

loop_
_symmetry_equiv_pos_as_xyz
'x, y, z'
'-x, -y, -z'

loop_
_atom_site_label
_atom_site_fract_x
_atom_site_fract_y
_atom_site_fract_z
_atom_site_U_iso_or_equiv
_atom_site_adp_type
_atom_site_calc_flag
_atom_site_refinement_flags
_atom_site_occupancy
_atom_site_type_symbol
C1 -0.3001(4) -0.1455(3) 0.68878(13) 0.0433(6) Uani d . 1 C
O1 -0.1924(3) -0.1357(2) 0.62568(10) 0.0498(5) Uani d . 1 O
O11 -0.3881(3) -0.0589(3) 0.69682(11) 0.0620(5) Uani d . 1 O
C2 -0.2853(4) -0.2813(3) 0.74065(13) 0.0475(6) Uani d . 1 C
H2 -0.1514 -0.2650 0.7479 0.057 Uiso calc R 1 H
C21 -0.3933(6) -0.4569(4) 0.70219(17) 0.0713(9) Uani d . 1 C
H211 -0.5279 -0.4806 0.7009 0.086 Uiso calc R 1 H
H212 -0.3587 -0.4585 0.6480 0.086 Uiso calc R 1 H
C22 -0.3544(7) -0.5947(4) 0.7452(2) 0.0960(13) Uani d . 1 C
H221 -0.4241 -0.7024 0.7182 0.144 Uiso calc R 1 H
H222 -0.3930 -0.5968 0.7983 0.144 Uiso calc R 1 H
H223 -0.2215 -0.5724 0.7465 0.144 Uiso calc R 1 H
C3 -0.3538(4) -0.2595(3) 0.82098(14) 0.0467(6) Uani d . 1 C
O3 -0.2059(2) -0.1560(2) 0.86799(9) 0.0492(4) Uani d . 1 O
O31 -0.5111(3) -0.3227(3) 0.84130(12) 0.0703(6) Uani d . 1 O
C1A -0.1914(4) -0.0218(3) 0.56882(14) 0.0431(6) Uani d . 1 C
C2A -0.2997(4) -0.0785(3) 0.49804(14) 0.0444(6) Uani d . 1 C
Cl2A -0.45119(12) -0.28895(9) 0.48649(4) 0.0655(2) Uani d . 1 Cl
C3A -0.2877(4) 0.0281(3) 0.43697(14) 0.0476(6) Uani d . 1 C
H3A -0.3621 -0.0109 0.3900 0.057 Uiso calc R 1 H
C4A -0.1628(4) 0.1936(3) 0.44752(14) 0.0479(6) Uani d . 1 C
Cl4A -0.14205(13) 0.32926(9) 0.37086(4) 0.0683(2) Uani d . 1 Cl
C5A -0.0519(4) 0.2559(3) 0.51702(15) 0.0499(7) Uani d . 1 C
H5A 0.0319 0.3684 0.5228 0.060 Uiso calc R 1 H
C6A -0.0686(4) 0.1466(3) 0.57794(14) 0.0462(6) Uani d . 1 C
Cl6A 0.06730(12) 0.21929(10) 0.66528(4) 0.0666(2) Uani d . 1 Cl
C1B -0.2368(4) -0.1216(3) 0.94561(14) 0.0448(6) Uani d . 1 C
C2B -0.2435(4) 0.0334(3) 0.96610(15) 0.0475(6) Uani d . 1 C
Cl2B -0.23501(12) 0.17321(10) 0.89333(4) 0.0678(2) Uani d . 1 Cl
C3B -0.2534(4) 0.0783(4) 1.04424(15) 0.0527(7) Uani d . 1 C
H3B -0.2576 0.1829 1.0581 0.063 Uiso calc R 1 H
C4B -0.2569(4) -0.0354(4) 1.10089(15) 0.0532(7) Uani d . 1 C
Cl4B -0.26373(13) 0.02300(13) 1.19905(4) 0.0779(3) Uani d . 1 Cl
C5B -0.2527(4) -0.1914(4) 1.08224(15) 0.0538(7) Uani d . 1 C
H5B -0.2570 -0.2668 1.1215 0.065 Uiso calc R 1 H
C6B -0.2420(4) -0.2338(3) 1.00388(15) 0.0504(7) Uani d . 1 C
Cl6B -0.22947(13) -0.42623(10) 0.97877(5) 0.0726(3) Uani d . 1 Cl

loop_
_atom_site_aniso_label
_atom_site_aniso_U_11
_atom_site_aniso_U_22
_atom_site_aniso_U_33
_atom_site_aniso_U_12
_atom_site_aniso_U_13
_atom_site_aniso_U_23
C1 0.0540(16) 0.0462(14) 0.0298(12) 0.0196(13) 0.0007(11) -0.0009(10)
O1 0.0737(13) 0.0492(10) 0.0395(9) 0.0360(9) 0.0140(9) 0.0137(8)
O11 0.0808(15) 0.0785(14) 0.0455(11) 0.0494(13) 0.0153(10) 0.0138(9)
C2 0.0642(18) 0.0459(14) 0.0333(12) 0.0221(13) 0.0015(12) 0.0039(10)
C21 0.107(3) 0.0478(16) 0.0486(16) 0.0187(17) -0.0002(17) 0.0023(13)
C22 0.160(4) 0.0482(18) 0.079(2) 0.037(2) 0.012(2) 0.0161(17)
C3 0.0523(18) 0.0493(15) 0.0376(13) 0.0180(13) 0.0022(12) 0.0091(11)
O3 0.0502(11) 0.0570(11) 0.0348(9) 0.0137(9) 0.0073(8) -0.0015(8)
O31 0.0546(14) 0.0921(16) 0.0504(11) 0.0127(12) 0.0010(10) 0.0033(11)
C1A 0.0587(17) 0.0428(13) 0.0371(12) 0.0285(12) 0.0113(11) 0.0084(10)
C2A 0.0562(16) 0.0381(13) 0.0420(13) 0.0211(12) 0.0062(12) 0.0010(10)
Cl2A 0.0787(5) 0.0437(4) 0.0644(4) 0.0129(3) 0.0012(4) 0.0008(3)
C3A 0.0637(18) 0.0501(15) 0.0353(13) 0.0294(13) -0.0009(12) -0.0007(11)
C4A 0.0713(19) 0.0438(14) 0.0383(13) 0.0323(14) 0.0062(12) 0.0072(11)
Cl4A 0.1080(7) 0.0558(4) 0.0471(4) 0.0373(4) 0.0035(4) 0.0171(3)
C5A 0.0664(18) 0.0373(13) 0.0486(15) 0.0223(13) 0.0035(13) 0.0049(11)
C6A 0.0616(17) 0.0462(14) 0.0368(13) 0.0276(13) 0.0016(12) 0.0004(11)
Cl6A 0.0870(6) 0.0615(4) 0.0466(4) 0.0256(4) -0.0152(4) -0.0017(3)
C1B 0.0423(15) 0.0569(15) 0.0329(12) 0.0162(12) 0.0038(10) 0.0000(11)
C2B 0.0466(16) 0.0559(16) 0.0415(14) 0.0213(13) 0.0002(11) 0.0057(12)
Cl2B 0.0865(6) 0.0651(5) 0.0568(4) 0.0348(4) -0.0030(4) 0.0137(3)
C3B 0.0494(17) 0.0626(17) 0.0486(15) 0.0249(14) 0.0012(12) -0.0079(13)
C4B 0.0466(16) 0.0769(19) 0.0343(13) 0.0213(14) 0.0043(11) -0.0018(13)
Cl4B 0.0824(6) 0.1130(7) 0.0388(4) 0.0378(5) 0.0084(4) -0.0102(4)
C5B 0.0576(18) 0.0674(18) 0.0390(14) 0.0258(15) 0.0055(12) 0.0103(12)
C6B 0.0544(17) 0.0537(15) 0.0450(14) 0.0219(13) 0.0070(12) 0.0050(12)
Cl6B 0.1014(7) 0.0584(4) 0.0660(5) 0.0391(4) 0.0079(4) 0.0063(4)

loop_
_atom_type_symbol
_atom_type_description
_atom_type_scat_dispersion_real
_atom_type_scat_dispersion_imag
_atom_type_scat_source
C C 0.0033 0.0016 'International Tables Vol C Tables 4.2.6.8 and 6.1.1.4'
H H 0.0000 0.0000 'International Tables Vol C Tables 4.2.6.8 and 6.1.1.4'
O O 0.0106 0.0060 'International Tables Vol C Tables 4.2.6.8 and 6.1.1.4'
Cl Cl 0.1484 0.1585 'International Tables Vol C Tables 4.2.6.8 and 6.1.1.4'

loop_
_geom_angle_atom_site_label_1
_geom_angle_atom_site_label_2
_geom_angle_atom_site_label_3
_geom_angle
_geom_angle_publ_flag
O11 C1 O1 122.6(2) ?
O11 C1 C2 129.1(2) y
O1 C1 C2 108.4(2) y
C1 O1 C1A 117.8(2) y
C1 C2 C3 108.8(2) y
C1 C2 C21 111.2(2) ?
C3 C2 C21 112.4(2) ?
C1 C2 H2 108.1 ?
C3 C2 H2 108.1 ?
C21 C2 H2 108.1 ?
C22 C21 C2 112.8(3) ?
C22 C21 H211 109.0 ?
C2 C21 H211 109.0 ?
C22 C21 H212 109.0 ?
C2 C21 H212 109.0 ?
H211 C21 H212 107.8 ?
C21 C22 H221 109.5 ?
C21 C22 H222 109.5 ?
H221 C22 H222 109.5 ?
C21 C22 H223 109.5 ?
H221 C22 H223 109.5 ?
H222 C22 H223 109.5 ?
O31 C3 O3 124.1(2) ?
O31 C3 C2 127.1(3) y
O3 C3 C2 108.9(2) y
C3 O3 C1B 118.4(2) y
O1 C1A C6A 120.8(2) ?
O1 C1A C2A 120.1(2) ?
C6A C1A C2A 118.8(2) ?
C3A C2A C1A 121.6(2) ?
C3A C2A Cl2A 119.6(2) ?
C1A C2A Cl2A 118.71(19) ?
C4A C3A C2A 118.1(2) ?
C4A C3A H3A 121.0 ?
C2A C3A H3A 121.0 ?
C3A C4A C5A 122.3(2) ?
C3A C4A Cl4A 118.9(2) ?
C5A C4A Cl4A 118.7(2) ?
C4A C5A C6A 118.4(2) ?
C4A C5A H5A 120.8 ?
C6A C5A H5A 120.8 ?
C1A C6A C5A 120.7(2) ?
C1A C6A Cl6A 119.48(19) ?
C5A C6A Cl6A 119.8(2) ?
C2B C1B C6B 119.5(2) ?
C2B C1B O3 119.4(2) ?
C6B C1B O3 120.8(2) ?
C1B C2B C3B 120.7(2) ?
C1B C2B Cl2B 119.26(19) ?
C3B C2B Cl2B 120.0(2) ?
C4B C3B C2B 118.5(3) ?
C4B C3B H3B 120.8 ?
C2B C3B H3B 120.8 ?
C5B C4B C3B 122.2(2) ?
C5B C4B Cl4B 119.4(2) ?
C3B C4B Cl4B 118.4(2) ?
C4B C5B C6B 118.5(3) ?
C4B C5B H5B 120.7 ?
C6B C5B H5B 120.7 ?
C5B C6B C1B 120.6(3) ?
C5B C6B Cl6B 119.7(2) ?
C1B C6B Cl6B 119.7(2) ?

loop_
_geom_bond_atom_site_label_1
_geom_bond_atom_site_label_2
_geom_bond_distance
_geom_bond_publ_flag
C1 O11 1.183(3) ?
C1 O1 1.369(3) y
C1 C2 1.506(4) ?
O1 C1A 1.384(3) y
C2 C3 1.516(4) y
C2 C21 1.520(4) ?
C2 H2 0.9800 ?
C21 C22 1.512(5) ?
C21 H211 0.9700 ?
C21 H212 0.9700 ?
C22 H221 0.9600 ?
C22 H222 0.9600 ?
C22 H223 0.9600 ?
C3 O31 1.190(3) y
C3 O3 1.345(3) y
O3 C1B 1.392(3) y
C1A C6A 1.386(4) ?
C1A C2A 1.387(4) ?
C2A C3A 1.378(3) ?
C2A Cl2A 1.728(3) ?
C3A C4A 1.374(4) ?
C3A H3A 0.9300 ?
C4A C5A 1.383(4) ?
C4A Cl4A 1.735(2) ?
C5A C6A 1.386(3) ?
C5A H5A 0.9300 ?
C6A Cl6A 1.721(3) ?
C1B C2B 1.380(4) ?
C1B C6B 1.384(4) ?
C2B C3B 1.383(4) ?
C2B Cl2B 1.723(3) ?
C3B C4B 1.375(4) ?
C3B H3B 0.9300 ?
C4B C5B 1.373(4) ?
C4B Cl4B 1.734(3) ?
C5B C6B 1.382(4) ?
C5B H5B 0.9300 ?
C6B Cl6B 1.725(3) ?

loop_
_geom_torsion_atom_site_label_1
_geom_torsion_atom_site_label_2
_geom_torsion_atom_site_label_3
_geom_torsion_atom_site_label_4
_geom_torsion
_geom_torsion_publ_flag
C2A C1A O1 C1 -101.4(3) y
C1A O1 C1 C2 177.8(2) y
O1 C1 C2 C3 163.6(2) y
C1 C2 C3 O3 -90.0(3) y
C2 C3 O3 C1B -178.6(2) y
C3 O3 C1B C2B -104.3(3) y

loop_
_cod_related_entry_id
_cod_related_entry_database
_cod_related_entry_code
1 ChemSpider 2064467
